data_7060732
loop_
_publ_author_name
'Sirenko, Valerii Y.'
'Kucheriv, Olesia I.'
'Naumova, Dina D.'
'Fesych, Igor V.'
'Linnik, Rostyslav P.'
'Dasc\(alu, Ioan-Andrei'
'Shova, Sergiu'
'Fritsky, Igor O.'
'Gural'skiy, Il'ya A.'

_publ_section_title
;
 Chiral organic--inorganic lead halide perovskites based on \a-alanine
;
_journal_issue 28
_journal_name_full 'New Journal of Chemistry'
_journal_page_first 12606
_journal_page_last 12612
_journal_paper_doi 10.1039/D1NJ01089A
_journal_volume 45
_journal_year 2021
_chemical_absolute_configuration syn
_chemical_formula_moiety 'C3 H8 N O2, H2 O, I3 Pb'
_chemical_formula_sum 'C3 H10 I3 N O3 Pb'
_chemical_formula_weight 696.01
_space_group_crystal_system monoclinic
_space_group_IT_number 5
_space_group_name_Hall 'C 2y'
_space_group_name_H-M_alt 'C 1 2 1'
_atom_sites_solution_hydrogens mixed
_audit_creation_date 2020-12-01
_audit_creation_method
;
Olex2 1.2
(compiled 2018.05.29 svn.r3508 for OlexSys, GUI svn.r5506)
;
_audit_update_record
;
2021-01-26 deposited with the CCDC.	2021-06-09 downloaded from the CCDC.
;
_cell_angle_alpha 90
_cell_angle_beta 92.107(6)
_cell_angle_gamma 90
_cell_formula_units_Z 4
_cell_length_a 22.6435(14)
_cell_length_b 6.4529(4)
_cell_length_c 9.0191(6)
_cell_measurement_reflns_used 2502
_cell_measurement_temperature 293(2)
_cell_measurement_theta_max 28.8820
_cell_measurement_theta_min 2.2550
_cell_volume 1316.95(14)
_computing_cell_refinement 'CrysAlisPro 1.171.39.46 (Rigaku OD, 2018)'
_computing_data_collection 'CrysAlisPro 1.171.39.46 (Rigaku OD, 2018)'
_computing_data_reduction 'CrysAlisPro 1.171.39.46 (Rigaku OD, 2018)'
_computing_molecular_graphics 'Olex2 (Dolomanov et al., 2009)'
_computing_publication_material 'Olex2 (Dolomanov et al., 2009)'
_computing_structure_refinement 'ShelXL (Sheldrick, 2015)'
_computing_structure_solution 'ShelXT (Sheldrick, 2015)'
_diffrn_ambient_temperature 293(2)
_diffrn_detector_area_resol_mean 8.0797
_diffrn_detector_type Eos
_diffrn_measured_fraction_theta_full 1.000
_diffrn_measured_fraction_theta_max 1.000
_diffrn_measurement_details
;
List of Runs (angles in degrees, time in seconds):

  # Type    Start    End  Width  t~exp~   \w     \q     \k     \f   Frames
#--------------------------------------------------------------------------
  1  \w    -42.00  45.00   1.00   10.00    --  -15.52  77.00 -30.00   87
  2  \w    -33.00  50.00   1.00   10.00    --  -15.52  77.00  60.00   83
  3  \w     -4.00  73.00   1.00   10.00    --   17.94  77.00 -30.00   77
  4  \w     32.00  58.00   1.00   10.00    --   17.94  77.00  30.00   26
  5  \w     -9.00  86.00   1.00   10.00    --   17.94  77.00-150.00   95
;
_diffrn_measurement_device 'four-circle diffractometer'
_diffrn_measurement_device_type 'Xcalibur, Eos'
_diffrn_measurement_method '\w scans'
_diffrn_radiation_type MoK\a
_diffrn_radiation_wavelength 0.71073
_diffrn_reflns_av_unetI/netI 0.0536
_diffrn_reflns_Laue_measured_fraction_full 1.000
_diffrn_reflns_Laue_measured_fraction_max 1.000
_diffrn_reflns_limit_h_max 28
_diffrn_reflns_limit_h_min -28
_diffrn_reflns_limit_k_max 8
_diffrn_reflns_limit_k_min -8
_diffrn_reflns_limit_l_max 11
_diffrn_reflns_limit_l_min -11
_diffrn_reflns_number 2684
_diffrn_reflns_point_group_measured_fraction_full 1.000
_diffrn_reflns_point_group_measured_fraction_max 1.000
_diffrn_reflns_theta_full 25.242
_diffrn_reflns_theta_max 26.352
_diffrn_reflns_theta_min 1.800
_exptl_absorpt_coefficient_mu 19.818
_exptl_absorpt_correction_T_max 0.473
_exptl_absorpt_correction_T_min 0.068
_exptl_absorpt_correction_type analytical
_exptl_absorpt_process_details
;
CrysAlisPro 1.171.39.46 (Rigaku Oxford Diffraction, 2018)
Analytical numeric absorption correction using a multifaceted crystal
			model based on expressions derived by R.C. Clark & J.S. Reid.
(Clark, R. C. & Reid, J. S. (1995). Acta Cryst. A51, 887-897)
Empirical absorption correction using spherical harmonics,
 implemented in SCALE3 ABSPACK scaling algorithm.
;
_exptl_crystal_colour 'clear intense yellow'
_exptl_crystal_density_diffrn 3.510
_exptl_crystal_description plate
_exptl_crystal_F_000 1200
_exptl_crystal_size_max 0.234
_exptl_crystal_size_mid 0.163
_exptl_crystal_size_min 0.04
_refine_diff_density_max 4.571
_refine_diff_density_min -3.105
_refine_diff_density_rms 0.441
_refine_ls_abs_structure_details
;
 Flack x determined using 865 quotients [(I+)-(I-)]/[(I+)+(I-)]
 (Parsons, Flack and Wagner, Acta Cryst. B69 (2013) 249-259).
;
_refine_ls_abs_structure_Flack 0.031(11)
_refine_ls_extinction_method none
_refine_ls_goodness_of_fit_ref 1.107
_refine_ls_hydrogen_treatment constr
_refine_ls_matrix_type full
_refine_ls_number_parameters 103
_refine_ls_number_reflns 2684
_refine_ls_number_restraints 1
_refine_ls_restrained_S_all 1.107
_refine_ls_R_factor_all 0.0620
_refine_ls_R_factor_gt 0.0563
_refine_ls_shift/su_max 0.000
_refine_ls_shift/su_mean 0.000
_refine_ls_structure_factor_coef Fsqd
_refine_ls_weighting_details 'w=1/[\s^2^(Fo^2^)+(0.0849P)^2^+9.3035P] where P=(Fo^2^+2Fc^2^)/3'
_refine_ls_weighting_scheme calc
_refine_ls_wR_factor_gt 0.1515
_refine_ls_wR_factor_ref 0.1560
_reflns_Friedel_coverage 0.828
_reflns_Friedel_fraction_full 1.000
_reflns_Friedel_fraction_max 1.000
_reflns_number_gt 2388
_reflns_number_total 2684
_reflns_threshold_expression 'I > 2\s(I)'
_cod_data_source_file d1nj01089a2.cif
_cod_data_source_block shi_4457_ilgu
_cod_depositor_comments 'Adding full bibliography for 7060732--7060735.cif.'
_cod_database_code 7060732
_shelx_shelxl_version_number 2017/1
_shelx_space_group_comment
;
The symmetry employed for this shelxl refinement is uniquely defined
by the following loop, which should always be used as a source of
symmetry information in preference to the above space-group names.
They are only intended as comments.
;
_shelx_estimated_absorpt_t_max 0.504
_shelx_estimated_absorpt_t_min 0.090
_olex2_refinement_description
;
1. Twinned data refinement
 Scales: 0.795(11)
 0.205(11)
2. Fixed Uiso
 At 1.2 times of:
  All C(H) groups, All N(H,H,H) groups
 At 1.5 times of:
  All C(H,H,H) groups, All O(H) groups, All O(H,H) groups
3.a Riding coordinates:
 O2(H2A), O1W(H1WA,H1WB)
3.b Ternary CH refined with riding coordinates:
 C2(H2)
3.c Idealised Me refined as rotating group:
 C3(H3A,H3B,H3C), N1(H1A,H1B,H1C)
;
_olex2_submission_special_instructions 'No special instructions were received'
_oxdiff_exptl_absorpt_empirical_details
;
Empirical correction (ABSPACK) includes:
- Absorption correction using spherical harmonics
- Frame scaling
;

loop_
_space_group_symop_operation_xyz
'x, y, z'
'-x, y, -z'
'x+1/2, y+1/2, z'
'-x+1/2, y+1/2, -z'

loop_
_atom_site_label
_atom_site_type_symbol
_atom_site_fract_x
_atom_site_fract_y
_atom_site_fract_z
_atom_site_U_iso_or_equiv
_atom_site_adp_type
_atom_site_occupancy
_atom_site_site_symmetry_order
_atom_site_calc_flag
_atom_site_refinement_flags_posn
_atom_site_refinement_flags_adp
_atom_site_refinement_flags_occupancy
_atom_site_disorder_assembly
_atom_site_disorder_group
C1 C 0.7387(11) 1.224(5) 0.194(3) 0.037(5) Uani 1 1 d . . . . .
C2 C 0.6898(14) 1.072(4) 0.219(3) 0.044(7) Uani 1 1 d . . . . .
H2 H 0.660140 1.141599 0.277403 0.053 Uiso 1 1 calc R . . . .
C3 C 0.7114(16) 0.887(5) 0.305(4) 0.077(12) Uani 1 1 d . . . . .
H3A H 0.750201 0.849819 0.273913 0.115 Uiso 1 1 calc GR . . . .
H3B H 0.684941 0.772505 0.286448 0.115 Uiso 1 1 calc GR . . . .
H3C H 0.713025 0.918773 0.408607 0.115 Uiso 1 1 calc GR . . . .
N1 N 0.6606(9) 1.012(3) 0.073(2) 0.037(4) Uani 1 1 d . . . . .
H1A H 0.684812 0.931347 0.023344 0.045 Uiso 1 1 calc GR . . . .
H1B H 0.652454 1.125903 0.020348 0.045 Uiso 1 1 calc GR . . . .
H1C H 0.627305 0.944110 0.089216 0.045 Uiso 1 1 calc GR . . . .
O1 O 0.7536(9) 1.266(3) 0.070(2) 0.053(6) Uani 1 1 d . . . . .
O2 O 0.7601(11) 1.294(3) 0.314(2) 0.064(6) Uani 1 1 d . . . . .
H2A H 0.787591 1.375875 0.311333 0.095 Uiso 1 1 d R . . . .
O1W O 0.8526(10) 1.518(4) 0.269(3) 0.088(8) Uani 1 1 d . . . . .
H1WA H 0.888455 1.485193 0.251320 0.132 Uiso 1 1 d R . . . .
H1WB H 0.856105 1.622543 0.326550 0.132 Uiso 1 1 d R . . . .
I1 I 0.51430(8) 0.9844(5) 0.25161(18) 0.0488(5) Uani 1 1 d . . . . .
I2 I 0.59938(6) 0.5038(3) -0.00139(15) 0.0326(4) Uani 1 1 d . . . . .
I3 I 0.60322(7) 0.4837(4) 0.52043(15) 0.0402(5) Uani 1 1 d . . . . .
Pb1 Pb 0.50514(4) 0.48449(16) 0.25704(7) 0.0307(3) Uani 1 1 d . . . . .

loop_
_atom_site_aniso_label
_atom_site_aniso_U_11
_atom_site_aniso_U_22
_atom_site_aniso_U_33
_atom_site_aniso_U_23
_atom_site_aniso_U_13
_atom_site_aniso_U_12
C1 0.027(12) 0.043(13) 0.042(14) -0.006(13) 0.009(11) 0.010(13)
C2 0.059(18) 0.040(15) 0.036(13) 0.000(11) 0.032(13) -0.008(13)
C3 0.06(2) 0.08(2) 0.09(2) 0.07(2) -0.006(19) -0.007(19)
N1 0.033(10) 0.027(10) 0.054(10) 0.007(10) 0.012(8) -0.016(10)
O1 0.036(11) 0.069(16) 0.055(12) 0.011(10) 0.004(9) -0.016(10)
O2 0.058(15) 0.076(16) 0.056(13) -0.022(11) 0.001(11) -0.020(12)
O1W 0.049(13) 0.10(2) 0.110(16) -0.03(2) -0.014(12) -0.017(19)
I1 0.0472(9) 0.0190(8) 0.0814(12) -0.0034(9) 0.0201(8) -0.0025(11)
I2 0.0317(7) 0.0275(9) 0.0387(7) -0.0027(9) 0.0007(6) -0.0023(9)
I3 0.0349(8) 0.0508(12) 0.0349(7) 0.0046(11) 0.0017(6) -0.0019(12)
Pb1 0.0334(5) 0.0269(5) 0.0320(4) -0.0003(5) 0.0021(3) 0.0000(7)

loop_
_atom_type_symbol
_atom_type_description
_atom_type_scat_dispersion_real
_atom_type_scat_dispersion_imag
_atom_type_scat_source
C C 0.0033 0.0016 'International Tables Vol C Tables 4.2.6.8 and 6.1.1.4'
H H 0.0000 0.0000 'International Tables Vol C Tables 4.2.6.8 and 6.1.1.4'
I I -0.4742 1.8119 'International Tables Vol C Tables 4.2.6.8 and 6.1.1.4'
N N 0.0061 0.0033 'International Tables Vol C Tables 4.2.6.8 and 6.1.1.4'
O O 0.0106 0.0060 'International Tables Vol C Tables 4.2.6.8 and 6.1.1.4'
Pb Pb -3.3944 10.1111 'International Tables Vol C Tables 4.2.6.8 and 6.1.1.4'

loop_
_exptl_crystal_face_index_h
_exptl_crystal_face_index_k
_exptl_crystal_face_index_l
_exptl_crystal_face_perp_dist
-6 0 13 0.0851
-13 7 6 0.0538
-32 0 0 0.0180
-5 -8 -5 0.0885
24 5 3 0.0507
11 -8 1 0.0777
7 0 -13 0.0866
32 0 0 0.0217
-6 9 -3 0.1035

loop_
_geom_angle_atom_site_label_1
_geom_angle_atom_site_label_2
_geom_angle_atom_site_label_3
_geom_angle
_geom_angle_site_symmetry_1
_geom_angle_site_symmetry_3
_geom_angle_publ_flag
O1 C1 C2 121(2) . . ?
O1 C1 O2 127(3) . . ?
O2 C1 C2 112(2) . . ?
C1 C2 H2 107.7 . . ?
C3 C2 C1 112(3) . . ?
C3 C2 H2 107.7 . . ?
N1 C2 C1 110.1(18) . . ?
N1 C2 H2 107.7 . . ?
N1 C2 C3 112(2) . . ?
C2 C3 H3A 109.5 . . ?
C2 C3 H3B 109.5 . . ?
C2 C3 H3C 109.5 . . ?
H3A C3 H3B 109.5 . . ?
H3A C3 H3C 109.5 . . ?
H3B C3 H3C 109.5 . . ?
C2 N1 H1A 109.5 . . ?
C2 N1 H1B 109.5 . . ?
C2 N1 H1C 109.5 . . ?
H1A N1 H1B 109.5 . . ?
H1A N1 H1C 109.5 . . ?
H1B N1 H1C 109.5 . . ?
C1 O2 H2A 118.4 . . ?
H1WA O1W H1WB 103.7 . . ?
Pb1 I1 Pb1 172.38(7) . 1_565 ?
Pb1 I2 Pb1 91.57(4) . 2_655 ?
Pb1 I3 Pb1 86.49(4) . 2_656 ?
I1 Pb1 I1 172.38(7) . 1_545 ?
I1 Pb1 I2 89.80(5) . 2_655 ?
I1 Pb1 I2 94.19(5) 1_545 2_655 ?
I2 Pb1 I1 89.03(5) . 1_545 ?
I2 Pb1 I1 84.60(5) . . ?
I2 Pb1 I2 88.26(4) . 2_655 ?
I2 Pb1 I3 171.78(5) . 2_656 ?
I3 Pb1 I1 88.07(6) . 1_545 ?
I3 Pb1 I1 93.54(5) 2_656 . ?
I3 Pb1 I1 93.35(6) 2_656 1_545 ?
I3 Pb1 I1 88.26(6) . . ?
I3 Pb1 I2 83.72(4) 2_656 2_655 ?
I3 Pb1 I2 176.52(6) . 2_655 ?
I3 Pb1 I2 94.43(4) . . ?
I3 Pb1 I3 93.51(4) . 2_656 ?

loop_
_geom_bond_atom_site_label_1
_geom_bond_atom_site_label_2
_geom_bond_distance
_geom_bond_site_symmetry_2
_geom_bond_publ_flag
C1 C2 1.50(4) . ?
C1 O1 1.21(3) . ?
C1 O2 1.25(3) . ?
C2 H2 0.9800 . ?
C2 C3 1.50(4) . ?
C2 N1 1.50(3) . ?
C3 H3A 0.9600 . ?
C3 H3B 0.9600 . ?
C3 H3C 0.9600 . ?
N1 H1A 0.8900 . ?
N1 H1B 0.8900 . ?
N1 H1C 0.8900 . ?
O2 H2A 0.8173 . ?
O1W H1WA 0.8581 . ?
O1W H1WB 0.8567 . ?
I1 Pb1 3.233(3) . ?
I1 Pb1 3.234(3) 1_565 ?
I2 Pb1 3.2200(17) . ?
I2 Pb1 3.2453(15) 2_655 ?
I3 Pb1 3.1918(15) . ?
I3 Pb1 3.2265(16) 2_656 ?

loop_
_geom_hbond_atom_site_label_D
_geom_hbond_atom_site_label_H
_geom_hbond_atom_site_label_A
_geom_hbond_distance_DH
_geom_hbond_distance_HA
_geom_hbond_distance_DA
_geom_hbond_angle_DHA
_geom_hbond_site_symmetry_A
_geom_hbond_publ_flag
N1 H1A O1 0.89 1.97 2.85(3) 172.7 4_645 yes
N1 H1B I2 0.89 2.72 3.52(2) 149.2 1_565 yes
N1 H1C I1 0.89 3.01 3.741(19) 141.2 . yes
N1 H1C I2 0.89 3.02 3.62(2) 126.3 . yes
O2 H2A O1W 0.82 1.79 2.59(3) 166.5 . yes
O1W H1WA I1 0.86 2.85 3.68(2) 162.3 3 yes
O1W H1WB I3 0.86 2.84 3.68(3) 164.6 4_666 yes

loop_
_geom_torsion_atom_site_label_1
_geom_torsion_atom_site_label_2
_geom_torsion_atom_site_label_3
_geom_torsion_atom_site_label_4
_geom_torsion
_geom_torsion_site_symmetry_1
_geom_torsion_site_symmetry_2
_geom_torsion_site_symmetry_3
_geom_torsion_site_symmetry_4
_geom_torsion_publ_flag
O1 C1 C2 C3 118(3) . . . . ?
O1 C1 C2 N1 -7(4) . . . . ?
O2 C1 C2 C3 -62(3) . . . . ?
O2 C1 C2 N1 173(2) . . . . ?

loop_
_twin_individual_id
_twin_individual_mass_fraction_refined
1 0.795(11)
2 0.205(11)
